data_7037614
loop_
_publ_author_name
'Orr, Samantha A.'
'Kennedy, Alan R.'
'Liggat, John J.'
'McLellan, Ross'
'Mulvey, Robert E.'
'Robertson, Stuart D.'

_publ_section_title
;
 Accessible heavier s-block dihydropyridines: structural elucidation and
 reactivity of isolable molecular hydride sources.
;
_journal_issue 14
_journal_name_full 'Dalton transactions (Cambridge, England : 2003)'
_journal_page_first 6234
_journal_page_last 6240
_journal_paper_doi 10.1039/c5dt04224k
_journal_volume 45
_journal_year 2016
_chemical_formula_moiety 'C26 H44 K2 N2 O2'
_chemical_formula_sum 'C26 H44 K2 N2 O2'
_chemical_formula_weight 494.85
_chemical_properties_physical 'Moisture-sensitive, Hygroscopic, Oxygen-sensitive'
_space_group_crystal_system triclinic
_space_group_IT_number 2
_space_group_name_H-M_alt 'P -1'
_symmetry_Int_Tables_number 2
_symmetry_space_group_name_Hall '-P 1'
_symmetry_space_group_name_H-M 'P -1'
_audit_creation_date 2015-10-18
_audit_creation_method
;
Olex2 1.2
(compiled 2015.09.30 svn.r3233 for OlexSys, GUI svn.r5103)
;
_audit_update_record
;
2015-10-24 deposited with the CCDC.
2015-12-04 downloaded from the CCDC.
;
_cell_angle_alpha 81.269(5)
_cell_angle_beta 88.887(5)
_cell_angle_gamma 76.025(5)
_cell_formula_units_Z 1
_cell_length_a 6.1733(4)
_cell_length_b 10.6514(7)
_cell_length_c 10.9928(7)
_cell_measurement_reflns_used 8920
_cell_measurement_temperature 123.3
_cell_measurement_theta_max 28.3544
_cell_measurement_theta_min 3.3945
_cell_volume 693.19(8)
_computing_cell_refinement
;
CrysAlisPro, Oxford Diffraction Ltd.,
Version 1.171.34.40 (release 27-08-2010 CrysAlis171 .NET)
(compiled Aug 27 2010,11:50:40)
;
_computing_data_collection
;
CrysAlisPro, Oxford Diffraction Ltd.,
Version 1.171.34.40 (release 27-08-2010 CrysAlis171 .NET)
(compiled Aug 27 2010,11:50:40)
;
_computing_data_reduction
;
CrysAlisPro, Oxford Diffraction Ltd.,
Version 1.171.34.40 (release 27-08-2010 CrysAlis171 .NET)
(compiled Aug 27 2010,11:50:40)
;
_computing_molecular_graphics 'Olex2 (Dolomanov et al., 2009)'
_computing_publication_material 'Olex2 (Dolomanov et al., 2009)'
_computing_structure_refinement 'olex2.refine (Bourhis et al., 2015)'
_computing_structure_solution 'olex2.solve (Bourhis et al., 2015)'
_diffrn_ambient_temperature 123.3
_diffrn_detector_area_resol_mean 16.0727
_diffrn_measured_fraction_theta_full 0.9985
_diffrn_measured_fraction_theta_max 0.9128
_diffrn_measurement_details
;
  1 omega   -8.00   41.00   1.0000   20.0000
omega____ theta____ kappa____ phi______ frames
    -       16.5833   77.0000 -180.0000 49

  2 omega  -81.00    9.00   1.0000   20.0000
omega____ theta____ kappa____ phi______ frames
    -      -17.4426  -77.0000  -60.0000 90

  3 omega  -90.00   -1.00   1.0000   20.0000
omega____ theta____ kappa____ phi______ frames
    -      -17.4426  -37.0000  150.0000 89

  4 omega  -47.00   53.00   1.0000   20.0000
omega____ theta____ kappa____ phi______ frames
    -      -17.4426   77.0000   60.0000 100

  5 omega  -56.00   42.00   1.0000   20.0000
omega____ theta____ kappa____ phi______ frames
    -       16.5833  -37.0000 -150.0000 98

  6 omega  -54.00   47.00   1.0000   20.0000
omega____ theta____ kappa____ phi______ frames
    -       16.5833  -77.0000  -30.0000 101

  7 omega   34.00   93.00   1.0000   20.0000
omega____ theta____ kappa____ phi______ frames
    -       16.5833  179.0000   90.0000 59

  8 omega  -94.00  -32.00   1.0000   20.0000
omega____ theta____ kappa____ phi______ frames
    -      -17.4426  179.0000   60.0000 62

  9 omega  -90.00    8.00   1.0000   20.0000
omega____ theta____ kappa____ phi______ frames
    -      -17.4426  -37.0000  -90.0000 98

 10 omega  -88.00   13.00   1.0000   20.0000
omega____ theta____ kappa____ phi______ frames
    -      -17.4426  -77.0000   60.0000 101

 11 omega  -56.00   42.00   1.0000   20.0000
omega____ theta____ kappa____ phi______ frames
    -       16.5833  -37.0000    0.0000 98

 12 omega  -74.00   -2.00   1.0000   20.0000
omega____ theta____ kappa____ phi______ frames
    -      -17.4426  123.0000  165.0000 72
;
_diffrn_measurement_device_type 'Xcalibur, Eos'
_diffrn_measurement_method '\w scans'
_diffrn_orient_matrix_UB_11 -0.0700222000
_diffrn_orient_matrix_UB_12 0.0536731000
_diffrn_orient_matrix_UB_13 -0.0379688000
_diffrn_orient_matrix_UB_21 0.0381990000
_diffrn_orient_matrix_UB_22 -0.0291659000
_diffrn_orient_matrix_UB_23 -0.0528045000
_diffrn_orient_matrix_UB_31 -0.0875300000
_diffrn_orient_matrix_UB_32 -0.0329927000
_diffrn_orient_matrix_UB_33 0.0057426000
_diffrn_radiation_monochromator graphite
_diffrn_radiation_type 'Mo K\a'
_diffrn_radiation_wavelength 0.71073
_diffrn_reflns_av_R_equivalents 0.0217
_diffrn_reflns_av_unetI/netI 0.0193
_diffrn_reflns_limit_h_max 8
_diffrn_reflns_limit_h_min -8
_diffrn_reflns_limit_k_max 14
_diffrn_reflns_limit_k_min -13
_diffrn_reflns_limit_l_max 14
_diffrn_reflns_limit_l_min -14
_diffrn_reflns_number 14420
_diffrn_reflns_theta_full 26.0000
_diffrn_reflns_theta_max 28.42
_diffrn_reflns_theta_min 3.40
_diffrn_source 'Enhance (Mo) X-ray Source'
_exptl_absorpt_coefficient_mu 0.365
_exptl_absorpt_correction_T_max 1.00000
_exptl_absorpt_correction_T_min 0.92185
_exptl_absorpt_correction_type multi-scan
_exptl_absorpt_process_details
;
CrysAlisPro, Oxford Diffraction Ltd.,
Version 1.171.34.40 (release 27-08-2010 CrysAlis171 .NET)
(compiled Aug 27 2010,11:50:40)
Empirical absorption correction using spherical harmonics,
 implemented in SCALE3 ABSPACK scaling algorithm.
;
_exptl_crystal_colour colourless
_exptl_crystal_colour_primary colourless
_exptl_crystal_density_diffrn 1.1853
_exptl_crystal_description block
_exptl_crystal_F_000 268.5136
_exptl_crystal_size_max 0.3
_exptl_crystal_size_mid 0.25
_exptl_crystal_size_min 0.15
_refine_diff_density_max 0.8337
_refine_diff_density_min -0.4584
_refine_diff_density_rms 0.0595
_refine_ls_d_res_high 0.7468
_refine_ls_d_res_low 5.9896
_refine_ls_goodness_of_fit_ref 1.0497
_refine_ls_hydrogen_treatment mixed
_refine_ls_matrix_type full
_refine_ls_number_constraints 40
_refine_ls_number_parameters 165
_refine_ls_number_reflns 3183
_refine_ls_number_restraints 0
_refine_ls_restrained_S_all 1.0497
_refine_ls_R_factor_all 0.0453
_refine_ls_R_factor_gt 0.0387
_refine_ls_shift/su_max 0.0009
_refine_ls_shift/su_mean 0.0001
_refine_ls_structure_factor_coef Fsqd
_refine_ls_weighting_details 'w=1/[\s^2^(Fo^2^)+(0.0448P)^2^+0.4874P] where P=(Fo^2^+2Fc^2^)/3'
_refine_ls_weighting_scheme calc
_refine_ls_wR_factor_gt 0.0980
_refine_ls_wR_factor_ref 0.1028
_reflns_Friedel_coverage 0.0
_reflns_limit_h_max 8
_reflns_limit_h_min -8
_reflns_limit_k_max 14
_reflns_limit_k_min -13
_reflns_limit_l_max 14
_reflns_limit_l_min 0
_reflns_number_gt 2839
_reflns_number_total 3183
_reflns_threshold_expression I>=2u(I)
_cod_data_source_file c5dt04224k2.cif
_cod_data_source_block 8
_cod_depositor_comments 'Adding full bibliography for 7037610--7037614.cif.'
_cod_database_code 7037614
_reflns_odcompleteness_completeness 99.85
_reflns_odcompleteness_iscentric 1
_reflns_odcompleteness_theta 25.63
_olex2_refinement_description
;
1. Fixed Uiso
 At 1.2 times of:
  All C(H) groups, All C(H,H) groups, All C(H,H,H,H) groups
 At 1.5 times of:
  All C(H,H,H) groups
2. Others
 Sof(H14c)=Sof(H14d)=Sof(H11c)=Sof(H11d)=Sof(C12)=Sof(H12a)=Sof(H12b)=1-FVAR(1)
 Sof(H14a)=Sof(H14b)=Sof(H11a)=Sof(H11b)=Sof(C13)=Sof(H13a)=Sof(H13b)=FVAR(1)
3.a Ternary CH refined with riding coordinates:
 C5(H5), C4(H4), C3(H3)
3.b Secondary CH2 refined with riding coordinates:
 C10(H10a,H10b), C14(H14a,H14b), C14(H14c,H14d), C11(H11a,H11b), C11(H11c,
 H11d), C13(H13a,H13b), C12(H12a,H12b)
3.c Idealised Me refined as rotating group:
 C7(H7a,H7b,H7c), C9(H9a,H9b,H9c), C8(H8a,H8b,H8c)
;
_olex2_submission_original_sample_id RMSO2
_olex2_submission_special_instructions 'No special instructions were received'

loop_
_space_group_symop_id
_space_group_symop_operation_xyz
1 x,y,z
2 -x,-y,-z

loop_
_atom_site_label
_atom_site_type_symbol
_atom_site_fract_x
_atom_site_fract_y
_atom_site_fract_z
_atom_site_U_iso_or_equiv
_atom_site_adp_type
_atom_site_occupancy
_atom_site_refinement_flags_posn
_atom_site_disorder_group
K1 K 0.74934(5) 0.81491(3) 0.49356(3) 0.02320(11) Uani 1.000000 . .
O1 O 0.8136(2) 0.64491(15) 0.32781(14) 0.0452(4) Uani 1.000000 . .
N1 N 0.7180(2) 1.07122(13) 0.40298(12) 0.0218(3) Uani 1.000000 . .
C1 C 0.7497(2) 1.11567(17) 0.50503(15) 0.0238(3) Uani 1.000000 . .
C2 C 0.7309(3) 1.24656(19) 0.51605(18) 0.0307(4) Uani 1.000000 . .
C6 C 0.6979(3) 1.11717(17) 0.17400(15) 0.0261(3) Uani 1.000000 . .
C5 C 0.7339(3) 1.16776(16) 0.29385(15) 0.0236(3) Uani 1.000000 . .
H5 H 0.8874(3) 1.17820(16) 0.29287(15) 0.0283(4) Uiso 1.000000 R .
C7 C 0.8662(3) 0.98725(19) 0.16823(17) 0.0345(4) Uani 1.000000 . .
H7a H 0.8448(16) 0.9239(4) 0.2365(8) 0.0517(6) Uiso 1.000000 GR .
H7b H 0.8447(16) 0.9568(7) 0.0926(6) 0.0517(6) Uiso 1.000000 GR .
H7c H 1.0149(3) 0.9994(4) 0.1720(13) 0.0517(6) Uiso 1.000000 GR .
C10 C 0.6631(3) 0.65970(19) 0.22707(18) 0.0358(4) Uani 1.000000 . .
H10a H 0.5498(3) 0.61159(19) 0.24974(18) 0.0429(5) Uiso 1.000000 R .
H10b H 0.5899(3) 0.75126(19) 0.20219(18) 0.0429(5) Uiso 1.000000 R .
C9 C 0.4604(3) 1.0962(2) 0.16803(18) 0.0380(4) Uani 1.000000 . .
H9a H 0.3533(3) 1.1774(4) 0.1721(14) 0.0569(7) Uiso 1.000000 GR .
H9b H 0.4395(9) 1.0660(14) 0.0922(6) 0.0569(7) Uiso 1.000000 GR .
H9c H 0.4404(9) 1.0322(11) 0.2361(8) 0.0569(7) Uiso 1.000000 GR .
C4 C 0.5844(3) 1.29853(17) 0.31033(17) 0.0308(4) Uani 1.000000 . .
H4 H 0.5234(3) 1.36290(17) 0.23833(17) 0.0369(5) Uiso 1.000000 R .
C8 C 0.7319(4) 1.2160(2) 0.06327(18) 0.0414(5) Uani 1.000000 . .
H8a H 0.8782(11) 1.2313(12) 0.0682(8) 0.0622(7) Uiso 1.000000 GR .
H8b H 0.717(3) 1.1820(7) -0.01131(18) 0.0622(7) Uiso 1.000000 GR .
H8c H 0.6216(17) 1.2969(6) 0.0634(9) 0.0622(7) Uiso 1.000000 GR .
C3 C 0.6076(3) 1.33768(17) 0.41848(18) 0.0329(4) Uani 1.000000 . .
H3 H 0.5766(3) 1.43153(17) 0.42289(18) 0.0394(5) Uiso 1.000000 R .
C14 C 0.9985(3) 0.5387(2) 0.3158(2) 0.0450(5) Uani 1.000000 . .
H14a H 1.1265(3) 0.5431(2) 0.3634(2) 0.0540(6) Uiso 0.654(17) R 1
H14b H 0.9614(3) 0.4555(2) 0.3425(2) 0.0540(6) Uiso 0.654(17) R 1
H14c H 1.1371(3) 0.5642(2) 0.3254(2) 0.0540(6) Uiso 0.346(17) R 2
H14d H 0.9947(3) 0.4648(2) 0.3787(2) 0.0540(6) Uiso 0.346(17) R 2
C11 C 0.8026(4) 0.6056(3) 0.1238(2) 0.0531(6) Uani 1.000000 . .
H11a H 0.7517(4) 0.5343(3) 0.0980(2) 0.0638(7) Uiso 0.654(17) R 1
H11b H 0.7998(4) 0.6731(3) 0.0535(2) 0.0638(7) Uiso 0.654(17) R 1
H11c H 0.7157(4) 0.5702(3) 0.0712(2) 0.0638(7) Uiso 0.346(17) R 2
H11d H 0.8618(4) 0.6727(3) 0.0743(2) 0.0638(7) Uiso 0.346(17) R 2
C13 C 1.0421(9) 0.5562(11) 0.1853(5) 0.067(3) Uani 0.654(17) . 1
H13a H 1.1297(9) 0.6205(11) 0.1642(5) 0.080(3) Uiso 0.654(17) R 1
H13b H 1.1209(9) 0.4743(11) 0.1598(5) 0.080(3) Uiso 0.654(17) R 1
C12 C 0.9835(16) 0.5016(9) 0.1885(8) 0.036(2) Uani 0.346(17) . 2
H12a H 1.1233(16) 0.4982(9) 0.1458(8) 0.043(3) Uiso 0.346(17) R 2
H12b H 0.9482(16) 0.4169(9) 0.1942(8) 0.043(3) Uiso 0.346(17) R 2
H1 H 0.775(3) 1.052(2) 0.580(2) 0.032(5) Uiso 1.000000 . .
H2 H 0.746(4) 1.270(2) 0.591(2) 0.044(6) Uiso 1.000000 . .

loop_
_atom_site_aniso_label
_atom_site_aniso_U_11
_atom_site_aniso_U_22
_atom_site_aniso_U_33
_atom_site_aniso_U_12
_atom_site_aniso_U_13
_atom_site_aniso_U_23
K1 0.01522(17) 0.02435(19) 0.0306(2) -0.00496(12) 0.00143(12) -0.00590(13)
O1 0.0359(7) 0.0467(8) 0.0531(9) 0.0040(6) -0.0085(6) -0.0291(7)
N1 0.0194(6) 0.0237(7) 0.0218(6) -0.0037(5) 0.0019(5) -0.0046(5)
C1 0.0122(7) 0.0335(9) 0.0268(8) -0.0054(6) 0.0022(6) -0.0082(7)
C2 0.0209(8) 0.0415(10) 0.0373(10) -0.0133(7) 0.0064(7) -0.0210(8)
C6 0.0256(8) 0.0329(9) 0.0208(8) -0.0087(7) 0.0018(6) -0.0044(6)
C5 0.0183(7) 0.0276(8) 0.0264(8) -0.0081(6) 0.0028(6) -0.0051(6)
C7 0.0393(10) 0.0382(10) 0.0275(9) -0.0080(8) 0.0070(7) -0.0129(7)
C10 0.0304(9) 0.0337(10) 0.0431(11) -0.0045(7) -0.0019(8) -0.0101(8)
C9 0.0326(10) 0.0548(12) 0.0314(9) -0.0170(9) -0.0018(7) -0.0112(8)
C4 0.0305(9) 0.0243(8) 0.0361(9) -0.0066(7) 0.0032(7) -0.0005(7)
C8 0.0467(12) 0.0493(12) 0.0271(9) -0.0135(10) 0.0039(8) 0.0008(8)
C3 0.0291(9) 0.0253(8) 0.0495(11) -0.0123(7) 0.0127(8) -0.0143(8)
C14 0.0340(10) 0.0458(12) 0.0553(13) -0.0015(9) -0.0059(9) -0.0201(10)
C11 0.0473(13) 0.0685(16) 0.0343(11) 0.0027(11) 0.0041(9) -0.0061(10)
C13 0.031(2) 0.101(6) 0.049(2) 0.008(3) 0.0072(18) 0.011(3)
C12 0.029(4) 0.041(4) 0.042(4) -0.008(3) 0.014(3) -0.021(3)

loop_
_atom_type_symbol
_atom_type_scat_dispersion_real
_atom_type_scat_dispersion_imag
_atom_type_scat_Cromer_Mann_a1
_atom_type_scat_Cromer_Mann_a2
_atom_type_scat_Cromer_Mann_a3
_atom_type_scat_Cromer_Mann_a4
_atom_type_scat_Cromer_Mann_b1
_atom_type_scat_Cromer_Mann_b2
_atom_type_scat_Cromer_Mann_b3
_atom_type_scat_Cromer_Mann_b4
_atom_type_scat_Cromer_Mann_c
_atom_type_scat_source
_atom_type_scat_dispersion_source
H 0.00000 0.00000 0.49300 0.32291 0.14019 0.04081 10.51090 26.12570 3.14236 57.79970 0.0030380000826 'International Tables Volume C Table 6.1.1.4 (pp. 500-502)' 'Henke, Gullikson and Davis, At. Data and Nucl. Data Tables, 1993, 54, 2'
C 0.00347 0.00161 2.31000 1.02000 1.58860 0.86500 20.84390 10.20750 0.56870 51.65120 0.215599998832 'International Tables Volume C Table 6.1.1.4 (pp. 500-502)' 'Henke, Gullikson and Davis, At. Data and Nucl. Data Tables, 1993, 54, 2'
K 0.21174 0.26561 8.21860 7.43980 1.05190 0.86590 12.79490 0.77480 213.18700 41.68410 1.42279994488 'International Tables Volume C Table 6.1.1.4 (pp. 500-502)' 'Henke, Gullikson and Davis, At. Data and Nucl. Data Tables, 1993, 54, 2'
O 0.01158 0.00611 3.04850 2.28680 1.54630 0.86700 13.27710 5.70110 0.32390 32.90890 0.250800013542 'International Tables Volume C Table 6.1.1.4 (pp. 500-502)' 'Henke, Gullikson and Davis, At. Data and Nucl. Data Tables, 1993, 54, 2'
N 0.00653 0.00323 12.21260 3.13220 2.01250 1.16630 0.00570 9.89330 28.99750 0.58260 -11.5290002823 'International Tables Volume C Table 6.1.1.4 (pp. 500-502)' 'Henke, Gullikson and Davis, At. Data and Nucl. Data Tables, 1993, 54, 2'

loop_
_geom_angle_atom_site_label_1
_geom_angle_atom_site_label_2
_geom_angle_atom_site_label_3
_geom_angle
_geom_angle_site_symmetry_1
_geom_angle_site_symmetry_3
N1 K1 O1 122.73(4) 2_676 .
N1 K1 O1 116.86(5) . .
C1 K1 O1 101.02(4) 2_776 .
C1 K1 O1 139.29(5) . .
C1 K1 O1 99.00(4) 2_676 .
C1 K1 N1 76.40(4) . 2_676
C1 K1 N1 69.16(4) 2_776 .
C1 K1 N1 86.56(4) 2_676 .
C1 K1 N1 24.83(4) 2_676 2_676
C1 K1 N1 135.36(4) 2_776 2_676
C1 K1 N1 23.71(4) . .
C2 K1 O1 81.31(5) 2_776 .
C2 K1 O1 78.37(5) 2_676 .
C2 K1 N1 91.10(5) 2_776 .
C2 K1 N1 155.45(4) 2_776 2_676
C2 K1 N1 109.62(5) 2_676 .
C2 K1 N1 44.96(4) 2_676 2_676
C2 K1 C1 24.56(4) 2_776 2_776
C2 K1 C1 178.27(5) 2_676 2_776
C2 K1 C1 177.52(5) 2_776 2_676
C2 K1 C1 115.79(4) 2_676 .
C2 K1 C1 88.17(4) 2_776 .
C2 K1 C1 25.79(5) 2_676 2_676
H7a K1 O1 64.12(18) . .
H7a K1 N1 53.40(14) . .
H7a K1 N1 117.44(12) . 2_676
H7a K1 C1 71.8(3) . 2_776
H7a K1 C1 75.18(18) . .
H7a K1 C1 102.3(2) . 2_676
H7a K1 C2 75.6(2) . 2_776
H7a K1 C2 106.5(3) . 2_676
C4 K1 O1 102.68(5) 2_676 .
C4 K1 N1 44.78(4) 2_676 2_676
C4 K1 N1 126.27(4) 2_676 .
C4 K1 C1 50.97(5) 2_676 2_676
C4 K1 C1 113.45(4) 2_676 .
C4 K1 C1 138.26(5) 2_676 2_776
C4 K1 C2 131.41(5) 2_676 2_776
C4 K1 C2 43.44(5) 2_676 2_676
C4 K1 H7a 149.9(3) 2_676 .
C3 K1 O1 80.54(5) 2_676 .
C3 K1 N1 53.28(4) 2_676 2_676
C3 K1 N1 132.19(4) 2_676 .
C3 K1 C1 45.76(5) 2_676 2_676
C3 K1 C1 155.52(5) 2_676 2_776
C3 K1 C1 129.52(4) 2_676 .
C3 K1 C2 136.62(5) 2_676 2_776
C3 K1 C2 26.12(5) 2_676 2_676
C3 K1 H7a 128.5(3) 2_676 .
C3 K1 C4 24.18(5) 2_676 2_676
H1 K1 O1 154.3(4) . .
H1 K1 N1 73.5(4) . 2_676
H1 K1 N1 40.8(4) . .
H1 K1 C1 92.6(4) . 2_676
H1 K1 C1 62.4(4) . 2_776
H1 K1 C1 17.1(4) . .
H1 K1 C2 86.1(4) . 2_776
H1 K1 C2 117.6(4) . 2_676
H1 K1 H7a 91.1(5) . .
H1 K1 C4 102.5(4) . 2_676
H1 K1 C3 123.0(4) . 2_676
C10 O1 K1 122.33(11) . .
C14 O1 K1 129.26(12) . .
C14 O1 C10 108.17(14) . .
C1 N1 K1 72.35(8) . 2_676
C1 N1 K1 100.11(10) . .
C5 N1 K1 103.38(9) . 2_676
C5 N1 K1 146.54(10) . .
C5 N1 C1 110.91(13) . .
N1 C1 K1 110.63(10) . 2_776
N1 C1 K1 56.18(9) . .
N1 C1 K1 82.82(9) . 2_676
C2 C1 K1 68.40(9) . 2_776
C2 C1 K1 174.57(11) . .
C2 C1 K1 85.31(10) . 2_676
C2 C1 N1 125.62(16) . .
H1 C1 K1 60.1(12) . .
H1 C1 K1 97.7(12) . 2_676
H1 C1 K1 96.2(12) . 2_776
H1 C1 N1 116.3(12) . .
H1 C1 C2 117.8(12) . .
C1 C2 K1 87.04(10) . 2_776
C1 C2 K1 68.89(9) . 2_676
C3 C2 K1 117.71(12) . 2_776
C3 C2 K1 73.20(9) . 2_676
C3 C2 C1 114.34(16) . .
H2 C2 K1 85.9(15) . 2_776
H2 C2 K1 107.4(15) . 2_676
H2 C2 C1 120.6(15) . .
H2 C2 C3 120.9(15) . .
C7 C6 C5 109.77(14) . .
C9 C6 C5 110.38(14) . .
C9 C6 C7 108.88(15) . .
C8 C6 C5 109.75(15) . .
C8 C6 C7 108.66(15) . .
C8 C6 C9 109.37(15) . .
C6 C5 N1 111.52(13) . .
H5 C5 N1 106.66(8) . .
H5 C5 C6 106.66(8) . .
C4 C5 N1 109.00(13) . .
C4 C5 C6 115.82(14) . .
C4 C5 H5 106.66(9) . .
H7a C7 C6 109.5 . .
H7b C7 C6 109.5 . .
H7b C7 H7a 109.5 . .
H7c C7 C6 109.5 . .
H7c C7 H7a 109.5 . .
H7c C7 H7b 109.5 . .
C7 H7a K1 158.8(7) . .
H10a C10 O1 110.50(11) . .
H10b C10 O1 110.50(10) . .
H10b C10 H10a 108.7 . .
C11 C10 O1 106.17(16) . .
C11 C10 H10a 110.50(14) . .
C11 C10 H10b 110.50(12) . .
H9a C9 C6 109.5 . .
H9b C9 C6 109.5 . .
H9b C9 H9a 109.5 . .
H9c C9 C6 109.5 . .
H9c C9 H9a 109.5 . .
H9c C9 H9b 109.5 . .
C5 C4 K1 96.58(10) . 2_676
H4 C4 K1 120.22(3) . 2_676
H4 C4 C5 120.22(9) . .
C3 C4 K1 71.38(10) . 2_676
C3 C4 C5 115.24(16) . .
C3 C4 H4 120.22(11) . .
H8a C8 C6 109.5 . .
H8b C8 C6 109.5 . .
H8b C8 H8a 109.5 . .
H8c C8 C6 109.5 . .
H8c C8 H8a 109.5 . .
H8c C8 H8b 109.5 . .
C2 C3 K1 80.67(10) . 2_676
C4 C3 K1 84.44(11) . 2_676
C4 C3 C2 119.37(16) . .
H3 C3 K1 119.27(3) . 2_676
H3 C3 C2 119.27(10) . .
H3 C3 C4 119.27(11) . .
H14b C14 H14a 109.1 . .
H14d C14 H14c 108.5 . .
C13 C14 H14a 111.1(4) . .
C13 C14 H14b 111.1(6) . .
C12 C14 H14c 110.2(5) . .
C12 C14 H14d 110.2(4) . .
H11b C11 H11a 109.2 . .
H11d C11 H11c 109.0 . .
C13 C11 H11a 111.3(5) . .
C13 C11 H11b 111.3(4) . .
C12 C11 H11c 111.0(4) . .
C12 C11 H11d 111.0(5) . .
C11 C13 C14 103.8(3) . .
H13b C13 H13a 109.0 . .
C11 C12 C14 105.0(4) . .
H12b C12 H12a 108.8 . .
C1 H1 K1 102.8(14) . .

loop_
_geom_bond_atom_site_label_1
_geom_bond_atom_site_label_2
_geom_bond_distance
_geom_bond_site_symmetry_2
K1 O1 2.7170(14) .
K1 N1 3.1128(13) 2_676
K1 N1 2.7220(14) .
K1 C1 2.9896(15) 2_676
K1 C1 3.3500(15) 2_776
K1 C1 3.2255(18) .
K1 C2 3.1939(17) 2_676
K1 C2 3.1188(17) 2_776
K1 H7a 2.992(4) .
K1 C4 3.2543(18) 2_676
K1 C3 3.0986(17) 2_676
K1 H1 2.87(2) .
O1 C10 1.425(2) .
O1 C14 1.420(2) .
N1 C1 1.317(2) .
N1 C5 1.475(2) .
C1 C2 1.394(3) .
C1 H1 0.97(2) .
C2 C3 1.425(3) .
C2 H2 0.91(2) .
C6 C5 1.536(2) .
C6 C7 1.526(2) .
C6 C9 1.539(2) .
C6 C8 1.530(2) .
C5 H5 0.9800 .
C5 C4 1.508(2) .
C7 H7a 0.9600 .
C7 H7b 0.9600 .
C7 H7c 0.9600 .
C10 H10a 0.9700 .
C10 H10b 0.9700 .
C10 C11 1.510(3) .
C9 H9a 0.9600 .
C9 H9b 0.9600 .
C9 H9c 0.9600 .
C4 H4 0.9800 .
C4 C3 1.339(3) .
C8 H8a 0.9600 .
C8 H8b 0.9600 .
C8 H8c 0.9600 .
C3 H3 0.9800 .
C14 H14a 0.9700 .
C14 H14b 0.9700 .
C14 H14c 0.9700 .
C14 H14d 0.9700 .
C14 C13 1.447(5) .
C14 C12 1.522(7) .
C11 H11a 0.9700 .
C11 H11b 0.9700 .
C11 H11c 0.9700 .
C11 H11d 0.9700 .
C11 C13 1.573(6) .
C11 C12 1.475(8) .
C13 H13a 0.9700 .
C13 H13b 0.9700 .
C12 H12a 0.9700 .
C12 H12b 0.9700 .
